data_7058223
loop_
_publ_author_name
'\"Ozg\"ur, Mehtap'
'Y\?ilmaz, Mehmet'
'Nishino, Hiroshi'
'\,Cinar Avar, Eda'
'Dal, Hakan'
'Pekel, A. Tar\?ik'
'H\"okelek, Tuncer'

_publ_section_title
;
 Efficient syntheses and antimicrobial activities of new thiophene
 containing pyranone and quinolinone derivatives using manganese(iii)
 acetate: the effect of thiophene on ring closure--opening reactions
;
_journal_issue 15
_journal_name_full 'New Journal of Chemistry'
_journal_page_first 5737
_journal_paper_doi 10.1039/C9NJ00054B
_journal_volume 43
_journal_year 2019
_chemical_formula_moiety 'C22 H16 O3 S'
_chemical_formula_sum 'C22 H16 O3 S'
_chemical_formula_weight 360.43
_space_group_crystal_system monoclinic
_space_group_IT_number 14
_space_group_name_Hall '-P 2ybc'
_space_group_name_H-M_alt 'P 1 21/c 1'
_symmetry_space_group_name_Hall '-P 2ybc'
_symmetry_space_group_name_H-M 'P 1 21/c 1'
_atom_sites_solution_hydrogens geom
_audit_creation_method SHELXL-2014/7
_audit_update_record
;
2019-02-22 deposited with the CCDC.    2019-03-05 downloaded from the CCDC.
;
_cell_angle_alpha 90.00
_cell_angle_beta 108.572(3)
_cell_angle_gamma 90.00
_cell_formula_units_Z 4
_cell_length_a 9.9226(2)
_cell_length_b 15.7155(3)
_cell_length_c 11.5782(2)
_cell_measurement_reflns_used 8525
_cell_measurement_temperature 296(2)
_cell_measurement_theta_max 28.39
_cell_measurement_theta_min 2.26
_cell_volume 1711.47(6)
_computing_cell_refinement 'SAINT (Bruker, 2007)'
_computing_data_collection 'APEX2 (Bruker, 2007)'
_computing_data_reduction SAINT
_computing_molecular_graphics 'Ortep-3 for Windows (Farrugia, 1997)'
_computing_publication_material 'WinGX publication routines (Farrugia, 1999) and PLATON (Spek, 2003)'
_computing_structure_refinement 'SHELXL-2014/7 (Sheldrick, 2014)'
_computing_structure_solution 'SHELXS-2014/7 (Sheldrick, 2014)'
_diffrn_ambient_temperature 296(2)
_diffrn_measured_fraction_theta_full 1.000
_diffrn_measured_fraction_theta_max 0.997
_diffrn_measurement_device_type 'Bruker APEX-II CCD'
_diffrn_measurement_method '\f and \w scans'
_diffrn_radiation_type MoK\a
_diffrn_radiation_wavelength 0.71073
_diffrn_reflns_av_R_equivalents 0.0193
_diffrn_reflns_av_unetI/netI 0.0188
_diffrn_reflns_Laue_measured_fraction_full 1.000
_diffrn_reflns_Laue_measured_fraction_max 0.997
_diffrn_reflns_limit_h_max 13
_diffrn_reflns_limit_h_min -13
_diffrn_reflns_limit_k_max 21
_diffrn_reflns_limit_k_min -16
_diffrn_reflns_limit_l_max 13
_diffrn_reflns_limit_l_min -15
_diffrn_reflns_number 16080
_diffrn_reflns_point_group_measured_fraction_full 1.000
_diffrn_reflns_point_group_measured_fraction_max 0.997
_diffrn_reflns_theta_full 25.242
_diffrn_reflns_theta_max 28.420
_diffrn_reflns_theta_min 2.165
_exptl_absorpt_coefficient_mu 0.209
_exptl_absorpt_correction_T_max 0.9774
_exptl_absorpt_correction_T_min 0.9263
_exptl_absorpt_correction_type multi-scan
_exptl_absorpt_process_details 'SADABS; Bruker, 2012'
_exptl_crystal_colour colourless
_exptl_crystal_density_diffrn 1.399
_exptl_crystal_description block
_exptl_crystal_F_000 752
_exptl_crystal_size_max 0.32
_exptl_crystal_size_mid 0.25
_exptl_crystal_size_min 0.16
_refine_diff_density_max 0.357
_refine_diff_density_min -0.270
_refine_diff_density_rms 0.045
_refine_ls_extinction_method none
_refine_ls_goodness_of_fit_ref 1.035
_refine_ls_hydrogen_treatment constr
_refine_ls_matrix_type full
_refine_ls_number_parameters 235
_refine_ls_number_reflns 4292
_refine_ls_number_restraints 0
_refine_ls_restrained_S_all 1.035
_refine_ls_R_factor_all 0.0380
_refine_ls_R_factor_gt 0.0321
_refine_ls_shift/su_max 0.000
_refine_ls_shift/su_mean 0.000
_refine_ls_structure_factor_coef Fsqd
_refine_ls_weighting_details 'w=1/[\s^2^(Fo^2^)+(0.0370P)^2^+0.8190P] where P=(Fo^2^+2Fc^2^)/3'
_refine_ls_weighting_scheme calc
_refine_ls_wR_factor_gt 0.0804
_refine_ls_wR_factor_ref 0.0843
_reflns_Friedel_coverage 0.000
_reflns_number_gt 3770
_reflns_number_total 4292
_reflns_threshold_expression 'I > 2\s(I)'
_cod_data_source_file c9nj00054b2.cif
_cod_data_source_block shelx
_cod_depositor_comments 'Adding full bibliography for 7058223.cif.'
_cod_database_code 7058223
_shelx_shelxl_version_number 2014/7
_shelx_space_group_comment
;
The symmetry employed for this shelxl refinement is uniquely defined
by the following loop, which should always be used as a source of
symmetry information in preference to the above space-group names.
They are only intended as comments.
;

loop_
_space_group_symop_operation_xyz
'x, y, z'
'-x, y+1/2, -z+1/2'
'-x, -y, -z'
'x, -y-1/2, z-1/2'

loop_
_atom_site_label
_atom_site_type_symbol
_atom_site_fract_x
_atom_site_fract_y
_atom_site_fract_z
_atom_site_U_iso_or_equiv
_atom_site_adp_type
_atom_site_occupancy
_atom_site_site_symmetry_order
_atom_site_calc_flag
_atom_site_refinement_flags_posn
_atom_site_refinement_flags_adp
S1 S 0.07785(3) 0.14552(2) 0.14261(3) 0.02069(8) Uani 1 1 d . .
O1 O 0.15945(9) -0.15144(5) 0.47638(8) 0.01979(18) Uani 1 1 d . .
O2 O 0.28268(9) 0.06110(5) 0.33645(7) 0.01846(17) Uani 1 1 d . .
O3 O 0.14355(9) -0.22249(5) 0.30692(8) 0.02135(18) Uani 1 1 d . .
C1 C 0.23820(11) -0.00652(7) 0.38507(10) 0.0160(2) Uani 1 1 d . .
C2 C 0.20891(11) -0.00043(7) 0.49813(10) 0.0169(2) Uani 1 1 d . .
C3 C 0.21286(12) 0.07454(8) 0.56445(11) 0.0199(2) Uani 1 1 d . .
H3 H 0.2361 0.1260 0.5360 0.024 Uiso 1 1 calc R U
C4 C 0.18200(13) 0.07143(8) 0.67239(12) 0.0234(3) Uani 1 1 d . .
H4 H 0.1834 0.1211 0.7164 0.028 Uiso 1 1 calc R U
C5 C 0.14869(13) -0.00590(9) 0.71581(11) 0.0238(3) Uani 1 1 d . .
H5 H 0.1296 -0.0072 0.7894 0.029 Uiso 1 1 calc R U
C6 C 0.14349(12) -0.08076(8) 0.65141(11) 0.0223(2) Uani 1 1 d . .
H6 H 0.1219 -0.1322 0.6811 0.027 Uiso 1 1 calc R U
C7 C 0.17141(12) -0.07698(7) 0.54120(11) 0.0179(2) Uani 1 1 d . .
C8 C 0.17209(11) -0.15539(7) 0.35975(11) 0.0172(2) Uani 1 1 d . .
C9 C 0.22065(11) -0.07867(7) 0.31879(10) 0.0159(2) Uani 1 1 d . .
C10 C 0.24793(11) -0.06188(7) 0.20040(10) 0.0151(2) Uani 1 1 d . .
H10 H 0.1565 -0.0614 0.1348 0.018 Uiso 1 1 calc R U
C11 C 0.34582(12) -0.12394(7) 0.16672(11) 0.0166(2) Uani 1 1 d . .
C12 C 0.45164(12) -0.16766(7) 0.25512(11) 0.0198(2) Uani 1 1 d . .
H12 H 0.4619 -0.1597 0.3371 0.024 Uiso 1 1 calc R U
C13 C 0.54216(13) -0.22303(8) 0.22195(13) 0.0247(3) Uani 1 1 d . .
H13 H 0.6124 -0.2521 0.2817 0.030 Uiso 1 1 calc R U
C14 C 0.52798(14) -0.23503(8) 0.09997(14) 0.0285(3) Uani 1 1 d . .
H14 H 0.5886 -0.2720 0.0778 0.034 Uiso 1 1 calc R U
C15 C 0.42328(14) -0.19177(9) 0.01140(13) 0.0277(3) Uani 1 1 d . .
H15 H 0.4139 -0.1995 -0.0704 0.033 Uiso 1 1 calc R U
C16 C 0.33214(13) -0.13674(8) 0.04445(12) 0.0215(2) Uani 1 1 d . .
H16 H 0.2615 -0.1082 -0.0156 0.026 Uiso 1 1 calc R U
C17 C 0.30684(12) 0.03307(7) 0.22176(10) 0.0157(2) Uani 1 1 d . .
C18 C 0.22257(11) 0.09304(7) 0.12478(10) 0.0148(2) Uani 1 1 d . .
C19 C 0.24095(13) 0.11304(8) 0.01648(11) 0.0199(2) Uani 1 1 d . .
H19 H 0.3141 0.0914 -0.0090 0.024 Uiso 1 1 calc R U
C20 C 0.13576(13) 0.17089(8) -0.05390(11) 0.0217(2) Uani 1 1 d . .
H20 H 0.1329 0.1912 -0.1301 0.026 Uiso 1 1 calc R U
C21 C 0.04032(13) 0.19293(8) 0.00282(11) 0.0208(2) Uani 1 1 d . .
H21 H -0.0361 0.2294 -0.0303 0.025 Uiso 1 1 calc R U
C22 C 0.46536(12) 0.04068(7) 0.24330(12) 0.0212(2) Uani 1 1 d . .
H22A H 0.4862 0.0232 0.1714 0.032 Uiso 1 1 calc R U
H22B H 0.4944 0.0987 0.2618 0.032 Uiso 1 1 calc R U
H22C H 0.5158 0.0050 0.3104 0.032 Uiso 1 1 calc R U

loop_
_atom_site_aniso_label
_atom_site_aniso_U_11
_atom_site_aniso_U_22
_atom_site_aniso_U_33
_atom_site_aniso_U_23
_atom_site_aniso_U_13
_atom_site_aniso_U_12
S1 0.01945(14) 0.02136(15) 0.02483(16) 0.00593(11) 0.01209(11) 0.00720(11)
O1 0.0227(4) 0.0166(4) 0.0225(4) -0.0002(3) 0.0106(3) -0.0031(3)
O2 0.0254(4) 0.0132(4) 0.0163(4) -0.0006(3) 0.0061(3) -0.0020(3)
O3 0.0233(4) 0.0157(4) 0.0259(4) -0.0021(3) 0.0090(3) -0.0042(3)
C1 0.0133(5) 0.0153(5) 0.0179(5) 0.0016(4) 0.0026(4) 0.0006(4)
C2 0.0135(5) 0.0187(5) 0.0165(5) -0.0001(4) 0.0021(4) 0.0013(4)
C3 0.0189(5) 0.0190(6) 0.0201(6) -0.0015(4) 0.0038(4) 0.0002(4)
C4 0.0204(5) 0.0266(6) 0.0225(6) -0.0072(5) 0.0058(5) -0.0001(5)
C5 0.0193(5) 0.0334(7) 0.0192(6) -0.0034(5) 0.0068(5) -0.0022(5)
C6 0.0185(5) 0.0267(6) 0.0222(6) 0.0014(5) 0.0072(5) -0.0028(5)
C7 0.0139(5) 0.0190(5) 0.0201(5) -0.0012(4) 0.0043(4) -0.0001(4)
C8 0.0141(5) 0.0169(5) 0.0208(5) 0.0008(4) 0.0060(4) 0.0001(4)
C9 0.0138(5) 0.0150(5) 0.0189(5) 0.0003(4) 0.0052(4) 0.0000(4)
C10 0.0146(5) 0.0127(5) 0.0174(5) 0.0000(4) 0.0042(4) -0.0006(4)
C11 0.0169(5) 0.0122(5) 0.0220(6) -0.0008(4) 0.0082(4) -0.0025(4)
C12 0.0215(5) 0.0147(5) 0.0244(6) 0.0012(4) 0.0090(5) -0.0005(4)
C13 0.0213(6) 0.0138(5) 0.0405(7) 0.0022(5) 0.0119(5) 0.0016(4)
C14 0.0274(6) 0.0178(6) 0.0480(8) -0.0078(6) 0.0229(6) -0.0027(5)
C15 0.0315(7) 0.0262(7) 0.0315(7) -0.0091(5) 0.0190(6) -0.0077(5)
C16 0.0228(6) 0.0204(6) 0.0225(6) -0.0022(5) 0.0090(5) -0.0040(4)
C17 0.0159(5) 0.0134(5) 0.0174(5) -0.0003(4) 0.0048(4) 0.0004(4)
C18 0.0124(5) 0.0126(5) 0.0200(5) -0.0006(4) 0.0058(4) 0.0003(4)
C19 0.0216(5) 0.0199(6) 0.0209(6) 0.0008(5) 0.0104(5) 0.0042(4)
C20 0.0273(6) 0.0197(6) 0.0182(6) 0.0019(4) 0.0075(5) 0.0039(5)
C21 0.0212(5) 0.0175(6) 0.0223(6) 0.0034(4) 0.0049(5) 0.0046(4)
C22 0.0144(5) 0.0149(5) 0.0310(6) 0.0010(5) 0.0028(5) 0.0001(4)

loop_
_atom_type_symbol
_atom_type_description
_atom_type_scat_dispersion_real
_atom_type_scat_dispersion_imag
_atom_type_scat_source
C C 0.0030 0.0020 'International Tables Vol C Tables 4.2.6.8 and 6.1.1.4'
H H 0.0000 0.0000 'International Tables Vol C Tables 4.2.6.8 and 6.1.1.4'
O O 0.0110 0.0060 'International Tables Vol C Tables 4.2.6.8 and 6.1.1.4'
S S 0.1250 0.1230 'International Tables Vol C Tables 4.2.6.8 and 6.1.1.4'

loop_
_geom_angle_atom_site_label_1
_geom_angle_atom_site_label_2
_geom_angle_atom_site_label_3
_geom_angle
C21 S1 C18 91.93(6)
C7 O1 C8 123.15(9)
C1 O2 C17 107.93(8)
O2 C1 C2 121.37(10)
O2 C1 C9 115.30(10)
C9 C1 C2 123.32(10)
C3 C2 C1 125.41(10)
C7 C2 C1 115.05(10)
C7 C2 C3 119.53(11)
C2 C3 H3 120.3
C4 C3 C2 119.45(11)
C4 C3 H3 120.3
C3 C4 C5 120.27(12)
C3 C4 H4 119.9
C5 C4 H4 119.9
C4 C5 H5 119.4
C6 C5 C4 121.24(12)
C6 C5 H5 119.4
C5 C6 C7 118.27(11)
C5 C6 H6 120.9
C7 C6 H6 120.9
O1 C7 C6 117.18(10)
O1 C7 C2 121.63(11)
C6 C7 C2 121.18(11)
O1 C8 C9 115.18(10)
O3 C8 O1 116.75(10)
O3 C8 C9 128.06(11)
C1 C9 C8 120.98(10)
C1 C9 C10 110.07(10)
C8 C9 C10 128.79(10)
C9 C10 C11 116.04(9)
C9 C10 C17 100.76(9)
C9 C10 H10 108.5
C11 C10 C17 114.21(9)
C11 C10 H10 108.5
C17 C10 H10 108.5
C12 C11 C10 121.64(11)
C12 C11 C16 118.85(11)
C16 C11 C10 119.50(11)
C11 C12 H12 119.7
C13 C12 C11 120.56(12)
C13 C12 H12 119.7
C12 C13 H13 119.9
C14 C13 C12 120.11(12)
C14 C13 H13 119.9
C15 C14 C13 119.78(13)
C15 C14 H14 120.1
C13 C14 H14 120.1
C14 C15 C16 120.16(13)
C14 C15 H15 119.9
C16 C15 H15 119.9
C11 C16 H16 119.7
C15 C16 C11 120.54(12)
C15 C16 H16 119.7
O2 C17 C10 105.08(9)
O2 C17 C18 105.78(9)
O2 C17 C22 106.44(9)
C18 C17 C10 112.51(9)
C18 C17 C22 112.04(10)
C22 C17 C10 114.17(9)
C17 C18 S1 119.85(8)
C19 C18 S1 111.17(9)
C19 C18 C17 128.96(11)
C18 C19 C20 112.65(11)
C18 C19 H19 123.7
C20 C19 H19 123.7
C19 C20 H20 123.8
C21 C20 C19 112.46(11)
C21 C20 H20 123.8
S1 C21 H21 124.1
C20 C21 S1 111.78(10)
C20 C21 H21 124.1
C17 C22 H22A 109.5
C17 C22 H22B 109.5
C17 C22 H22C 109.5
H22A C22 H22B 109.5
H22A C22 H22C 109.5
H22B C22 H22C 109.5

loop_
_geom_bond_atom_site_label_1
_geom_bond_atom_site_label_2
_geom_bond_distance
S1 C18 1.7245(12)
S1 C21 1.7116(13)
O1 C7 1.3747(14)
O1 C8 1.3968(15)
O2 C1 1.3414(14)
O2 C17 1.4892(14)
O3 C8 1.2067(14)
C2 C1 1.4316(16)
C2 C3 1.4000(17)
C2 C7 1.3974(16)
C3 H3 0.9300
C4 C3 1.3791(18)
C4 C5 1.3945(19)
C4 H4 0.9300
C5 H5 0.9300
C6 C5 1.3850(18)
C6 H6 0.9300
C7 C6 1.3906(17)
C9 C1 1.3490(16)
C9 C8 1.4340(16)
C10 C9 1.5027(16)
C10 C11 1.5126(16)
C10 C17 1.5929(16)
C10 H10 0.9800
C11 C12 1.3920(17)
C11 C16 1.3931(18)
C12 H12 0.9300
C13 C14 1.387(2)
C13 C12 1.3897(18)
C13 H13 0.9300
C14 C15 1.384(2)
C14 H14 0.9300
C15 H15 0.9300
C16 C15 1.390(2)
C16 H16 0.9300
C17 C18 1.5001(16)
C17 C22 1.5168(18)
C18 C19 1.3602(17)
C19 C20 1.4277(18)
C19 H19 0.9300
C20 H20 0.9300
C21 C20 1.3580(19)
C21 H21 0.9300
C22 H22A 0.9600
C22 H22B 0.9600
C22 H22C 0.9600

loop_
_geom_hbond_atom_site_label_D
_geom_hbond_atom_site_label_H
_geom_hbond_atom_site_label_A
_geom_hbond_distance_DH
_geom_hbond_distance_HA
_geom_hbond_distance_DA
_geom_hbond_angle_DHA
_geom_hbond_site_symmetry_A
C21 H21 O1 0.93 2.43 3.2052(16) 141.4 2

loop_
_geom_torsion_atom_site_label_1
_geom_torsion_atom_site_label_2
_geom_torsion_atom_site_label_3
_geom_torsion_atom_site_label_4
_geom_torsion
C21 S1 C18 C17 -177.7(4)
C21 S1 C18 C19 1.01(10)
C18 S1 C21 C20 -1.13(10)
C8 O1 C7 C2 -5.34(18)
C8 O1 C7 C6 174.17(11)
C7 O1 C8 O3 -171.81(11)
C7 O1 C8 C9 9.39(16)
C17 O2 C1 C2 178.54(10)
C17 O2 C1 C9 -2.86(13)
C1 O2 C17 C10 7.60(11)
C1 O2 C17 C18 126.82(10)
C1 O2 C17 C22 -113.85(10)
C3 C2 C1 O2 4.70(18)
C3 C2 C1 C9 -173.79(12)
C7 C2 C1 O2 -176.45(11)
C7 C2 C1 C9 5.06(17)
C1 C2 C7 O1 -2.1(5)
C1 C2 C7 C6 178.43(11)
C3 C2 C7 O1 176.84(11)
C3 C2 C7 C6 -2.6(6)
C1 C2 C3 C4 179.90(11)
C7 C2 C3 C4 1.09(18)
C5 C4 C3 C2 0.71(19)
C3 C4 C5 C6 -1.0(2)
C7 C6 C5 C4 -0.47(19)
O1 C7 C6 C5 -177.20(11)
C2 C7 C6 C5 2.3(6)
C8 C9 C1 O2 -179.34(10)
C8 C9 C1 C2 -0.77(18)
C10 C9 C1 O2 -3.63(14)
C10 C9 C1 C2 174.95(10)
C1 C9 C8 O1 -6.30(16)
C1 C9 C8 O3 175.06(12)
C10 C9 C8 O1 178.86(11)
C10 C9 C8 O3 0.2(2)
C11 C10 C9 C1 131.65(11)
C11 C10 C9 C8 -53.07(16)
C17 C10 C9 C1 7.78(12)
C17 C10 C9 C8 -176.94(11)
C9 C10 C11 C12 -28.09(16)
C9 C10 C11 C16 153.18(11)
C17 C10 C11 C12 88.49(13)
C17 C10 C11 C16 -90.24(13)
C9 C10 C17 O2 -8.98(11)
C9 C10 C17 C18 -123.60(10)
C9 C10 C17 C22 107.27(11)
C11 C10 C17 O2 -134.10(10)
C11 C10 C17 C18 111.28(11)
C11 C10 C17 C22 -17.85(14)
C10 C11 C12 C13 -178.66(11)
C16 C11 C12 C13 0.07(17)
C10 C11 C16 C15 178.3(3)
C12 C11 C16 C15 -0.45(19)
C14 C13 C12 C11 0.20(18)
C12 C13 C14 C15 -0.09(19)
C13 C14 C15 C16 -0.3(2)
C11 C16 C15 C14 0.6(2)
O2 C17 C18 S1 -24.36(12)
O2 C17 C18 C19 157.17(12)
C10 C17 C18 S1 89.83(11)
C10 C17 C18 C19 -88.64(15)
C22 C17 C18 S1 -139.94(9)
C22 C17 C18 C19 41.59(16)
S1 C18 C19 C20 -0.65(14)
C17 C18 C19 C20 177.92(11)
C18 C19 C20 C21 -0.19(16)
S1 C21 C20 C19 0.96(14)
